data_4328941
loop_
_publ_author_name
'Ana M. Felix'
'Diane A. Dickie'
'Ian S. Horne'
'Giang Page'
'Richard A. Kemp'

_publ_contact_author_address
;Department of Chemistry and Chemical Biology
University of New Mexico
Albuquerque, NM, 87131
;
_publ_contact_author_email rakemp@unm.edu
_publ_contact_author_name 'Kemp, Richard A.'
_publ_contact_author_phone 1-505-272-7609
_publ_section_title
;
 Addition of Aluminum and Gallium Species to Aromatic and
 Alkyl-Substituted 1,4-Diaza-1,3-butadiene Ligands
;
_journal_name_full 'Inorganic Chemistry'
_journal_page_first 4650
_journal_page_last 4662
_journal_paper_doi 10.1021/ic202583w
_journal_volume 51
_journal_year 2012
_chemical_formula_sum 'C31 H49 Al N2'
_chemical_formula_weight 476.70
_chemical_name_systematic
; 
 ? 
;
_space_group_IT_number 2
_symmetry_cell_setting triclinic
_symmetry_space_group_name_Hall '-P 1'
_symmetry_space_group_name_H-M 'P -1'
_atom_sites_solution_hydrogens geom
_atom_sites_solution_primary direct
_atom_sites_solution_secondary difmap
_audit_creation_method SHELXL-97
_cell_angle_alpha 82.012(2)
_cell_angle_beta 80.823(2)
_cell_angle_gamma 69.652(2)
_cell_formula_units_Z 2
_cell_length_a 8.4376(2)
_cell_length_b 9.7487(3)
_cell_length_c 19.3503(6)
_cell_measurement_reflns_used 7593
_cell_measurement_temperature 223(2)
_cell_measurement_theta_max 30.23
_cell_measurement_theta_min 2.57
_cell_volume 1467.24(8)
_computing_cell_refinement 'Bruker SAINT'
_computing_data_collection 'Bruker APEX2'
_computing_data_reduction 'Bruker SAINT'
_computing_molecular_graphics 'Bruker SHELXTL'
_computing_publication_material 'Bruker SHELXTL'
_computing_structure_refinement 'SHELXL-97 (Sheldrick, 2008)'
_computing_structure_solution 'SHELXS-97 (Sheldrick, 2008)'
_diffrn_ambient_temperature 223(2)
_diffrn_measured_fraction_theta_full 0.998
_diffrn_measured_fraction_theta_max 0.998
_diffrn_measurement_device_type 'Bruker APEX-II CCD'
_diffrn_measurement_method '\f and \w scans'
_diffrn_radiation_monochromator graphite
_diffrn_radiation_source 'fine-focus sealed tube'
_diffrn_radiation_type MoK\a
_diffrn_radiation_wavelength 0.71073
_diffrn_reflns_av_R_equivalents 0.0165
_diffrn_reflns_av_sigmaI/netI 0.0129
_diffrn_reflns_limit_h_max 11
_diffrn_reflns_limit_h_min -11
_diffrn_reflns_limit_k_max 12
_diffrn_reflns_limit_k_min -12
_diffrn_reflns_limit_l_max 25
_diffrn_reflns_limit_l_min -25
_diffrn_reflns_number 32620
_diffrn_reflns_theta_full 28.28
_diffrn_reflns_theta_max 28.28
_diffrn_reflns_theta_min 2.59
_exptl_absorpt_coefficient_mu 0.089
_exptl_absorpt_correction_T_max 0.9778
_exptl_absorpt_correction_T_min 0.9601
_exptl_absorpt_correction_type multi-scan
_exptl_absorpt_process_details 'Bruker, SADABS'
_exptl_crystal_colour yellow
_exptl_crystal_density_diffrn 1.079
_exptl_crystal_description prism
_exptl_crystal_F_000 524
_exptl_crystal_size_max 0.46
_exptl_crystal_size_mid 0.41
_exptl_crystal_size_min 0.25
_refine_diff_density_max 0.377
_refine_diff_density_min -0.211
_refine_diff_density_rms 0.045
_refine_ls_extinction_method none
_refine_ls_goodness_of_fit_ref 1.029
_refine_ls_hydrogen_treatment constr
_refine_ls_matrix_type full
_refine_ls_number_parameters 307
_refine_ls_number_reflns 7264
_refine_ls_number_restraints 0
_refine_ls_restrained_S_all 1.029
_refine_ls_R_factor_all 0.0500
_refine_ls_R_factor_gt 0.0433
_refine_ls_shift/su_max 0.001
_refine_ls_shift/su_mean 0.000
_refine_ls_structure_factor_coef Fsqd
_refine_ls_weighting_details 'calc w=1/[\s^2^(Fo^2^)+(0.0701P)^2^+0.4457P] where P=(Fo^2^+2Fc^2^)/3'
_refine_ls_weighting_scheme calc
_refine_ls_wR_factor_gt 0.1223
_refine_ls_wR_factor_ref 0.1301
_reflns_number_gt 6348
_reflns_number_total 7264
_reflns_threshold_expression >2sigma(I)
_cod_data_source_file ic202583w_si_002_06.cif
_cod_data_source_block 6
_cod_original_cell_volume 1467.24(7)
_cod_database_code 4328941

loop_
_symmetry_equiv_pos_as_xyz
'x, y, z'
'-x, -y, -z'

loop_
_atom_site_label
_atom_site_type_symbol
_atom_site_fract_x
_atom_site_fract_y
_atom_site_fract_z
_atom_site_U_iso_or_equiv
_atom_site_adp_type
_atom_site_occupancy
_atom_site_symmetry_multiplicity
_atom_site_calc_flag
_atom_site_refinement_flags
Al1 Al 0.14988(4) 0.84751(4) 0.215028(17) 0.02749(10) Uani 1 1 d .
N1 N 0.07195(11) 0.85800(11) 0.30958(5) 0.02597(19) Uani 1 1 d .
N2 N -0.08158(11) 0.84706(10) 0.20652(5) 0.02379(18) Uani 1 1 d .
C1 C 0.17183(14) 0.86004(13) 0.36262(5) 0.0270(2) Uani 1 1 d .
C2 C 0.27415(15) 0.72659(14) 0.39597(6) 0.0310(2) Uani 1 1 d .
C3 C 0.37386(17) 0.73149(17) 0.44606(7) 0.0396(3) Uani 1 1 d .
H3A H 0.4414 0.6428 0.4679 0.048 Uiso 1 1 calc R
C4 C 0.37659(18) 0.86141(18) 0.46446(7) 0.0429(3) Uani 1 1 d .
H4A H 0.4426 0.8618 0.4992 0.052 Uiso 1 1 calc R
C5 C 0.28113(18) 0.99108(17) 0.43132(7) 0.0399(3) Uani 1 1 d .
H5A H 0.2839 1.0803 0.4434 0.048 Uiso 1 1 calc R
C6 C 0.18009(15) 0.99404(14) 0.38010(6) 0.0312(2) Uani 1 1 d .
C7 C 0.09234(17) 1.14312(14) 0.34310(7) 0.0364(3) Uani 1 1 d .
H7A H 0.0252 1.1292 0.3087 0.044 Uiso 1 1 calc R
C8 C 0.2244(2) 1.20912(18) 0.30296(9) 0.0485(3) Uani 1 1 d .
H8A H 0.3014 1.1409 0.2706 0.073 Uiso 1 1 calc R
H8B H 0.2884 1.2274 0.3360 0.073 Uiso 1 1 calc R
H8C H 0.1670 1.3008 0.2768 0.073 Uiso 1 1 calc R
C9 C -0.0299(2) 1.25195(19) 0.39436(10) 0.0551(4) Uani 1 1 d .
H9A H -0.1138 1.2105 0.4199 0.083 Uiso 1 1 calc R
H9B H -0.0869 1.3436 0.3681 0.083 Uiso 1 1 calc R
H9C H 0.0343 1.2702 0.4273 0.083 Uiso 1 1 calc R
C10 C 0.28804(16) 0.57538(14) 0.37855(7) 0.0362(3) Uani 1 1 d .
H10A H 0.2105 0.5880 0.3430 0.043 Uiso 1 1 calc R
C11 C 0.4699(2) 0.49203(19) 0.34745(10) 0.0546(4) Uani 1 1 d .
H11A H 0.5031 0.5495 0.3063 0.082 Uiso 1 1 calc R
H11B H 0.4744 0.3983 0.3342 0.082 Uiso 1 1 calc R
H11C H 0.5472 0.4756 0.3822 0.082 Uiso 1 1 calc R
C12 C 0.2363(2) 0.48275(19) 0.44349(9) 0.0523(4) Uani 1 1 d .
H12A H 0.1211 0.5345 0.4633 0.078 Uiso 1 1 calc R
H12B H 0.3136 0.4663 0.4783 0.078 Uiso 1 1 calc R
H12C H 0.2418 0.3890 0.4298 0.078 Uiso 1 1 calc R
C13 C -0.14574(13) 0.83612(12) 0.14277(5) 0.0248(2) Uani 1 1 d .
C14 C -0.22388(14) 0.96560(13) 0.10146(6) 0.0287(2) Uani 1 1 d .
C15 C -0.29270(17) 0.95127(15) 0.04301(7) 0.0364(3) Uani 1 1 d .
H15A H -0.3471 1.0361 0.0148 0.044 Uiso 1 1 calc R
C16 C -0.28296(18) 0.81622(16) 0.02569(7) 0.0400(3) Uani 1 1 d .
H16A H -0.3328 0.8097 -0.0133 0.048 Uiso 1 1 calc R
C17 C -0.20012(18) 0.69035(15) 0.06555(7) 0.0368(3) Uani 1 1 d .
H17A H -0.1922 0.5984 0.0527 0.044 Uiso 1 1 calc R
C18 C -0.12787(15) 0.69674(13) 0.12456(6) 0.0286(2) Uani 1 1 d .
C19 C -0.03362(16) 0.55391(13) 0.16522(6) 0.0327(2) Uani 1 1 d .
H19A H 0.0185 0.5779 0.2022 0.039 Uiso 1 1 calc R
C20 C 0.10881(19) 0.45451(16) 0.11681(8) 0.0456(3) Uani 1 1 d .
H20A H 0.1669 0.3640 0.1436 0.068 Uiso 1 1 calc R
H20B H 0.1893 0.5044 0.0968 0.068 Uiso 1 1 calc R
H20C H 0.0604 0.4321 0.0793 0.068 Uiso 1 1 calc R
C21 C -0.1547(2) 0.47235(17) 0.20064(9) 0.0510(4) Uani 1 1 d .
H21A H -0.2450 0.5359 0.2311 0.076 Uiso 1 1 calc R
H21B H -0.0924 0.3850 0.2283 0.076 Uiso 1 1 calc R
H21C H -0.2036 0.4444 0.1650 0.076 Uiso 1 1 calc R
C22 C -0.23548(16) 1.11711(13) 0.11776(7) 0.0344(3) Uani 1 1 d .
H22A H -0.1554 1.1037 0.1524 0.041 Uiso 1 1 calc R
C23 C -0.1829(3) 1.20655(19) 0.05237(10) 0.0591(4) Uani 1 1 d .
H23A H -0.0692 1.1521 0.0320 0.089 Uiso 1 1 calc R
H23B H -0.1840 1.2995 0.0654 0.089 Uiso 1 1 calc R
H23C H -0.2623 1.2248 0.0183 0.089 Uiso 1 1 calc R
C24 C -0.4131(2) 1.20070(19) 0.15077(12) 0.0650(5) Uani 1 1 d .
H24A H -0.4445 1.1430 0.1922 0.097 Uiso 1 1 calc R
H24B H -0.4936 1.2189 0.1172 0.097 Uiso 1 1 calc R
H24C H -0.4146 1.2936 0.1640 0.097 Uiso 1 1 calc R
C25 C -0.17742(14) 0.85268(12) 0.26559(6) 0.0257(2) Uani 1 1 d .
C26 C -0.35511(16) 0.84741(17) 0.27300(7) 0.0394(3) Uani 1 1 d .
H26A H -0.3829 0.8393 0.2273 0.059 Uiso 1 1 calc R
H26B H -0.4347 0.9365 0.2917 0.059 Uiso 1 1 calc R
H26C H -0.3626 0.7630 0.3047 0.059 Uiso 1 1 calc R
C27 C -0.10555(14) 0.86507(14) 0.33070(6) 0.0297(2) Uani 1 1 d .
C28 C -0.12600(19) 0.7411(2) 0.38666(8) 0.0550(4) Uani 1 1 d .
H28A H -0.0551 0.6467 0.3704 0.082 Uiso 1 1 calc R
H28B H -0.2442 0.7459 0.3943 0.082 Uiso 1 1 calc R
H28C H -0.0916 0.7530 0.4303 0.082 Uiso 1 1 calc R
C29 C -0.22121(18) 1.0116(2) 0.35956(9) 0.0530(4) Uani 1 1 d .
H29A H -0.2123 1.0927 0.3257 0.079 Uiso 1 1 calc R
H29B H -0.1857 1.0209 0.4035 0.079 Uiso 1 1 calc R
H29C H -0.3383 1.0134 0.3676 0.079 Uiso 1 1 calc R
C30 C 0.32457(18) 0.66785(19) 0.18163(8) 0.0490(4) Uani 1 1 d .
H30A H 0.4366 0.6700 0.1861 0.073 Uiso 1 1 calc R
H30B H 0.3162 0.6624 0.1327 0.073 Uiso 1 1 calc R
H30C H 0.3070 0.5826 0.2096 0.073 Uiso 1 1 calc R
C31 C 0.1936(2) 1.01811(18) 0.15948(7) 0.0466(3) Uani 1 1 d .
H31A H 0.3071 1.0160 0.1643 0.070 Uiso 1 1 calc R
H31B H 0.1104 1.1077 0.1763 0.070 Uiso 1 1 calc R
H31C H 0.1848 1.0148 0.1104 0.070 Uiso 1 1 calc R

loop_
_atom_site_aniso_label
_atom_site_aniso_U_11
_atom_site_aniso_U_22
_atom_site_aniso_U_33
_atom_site_aniso_U_23
_atom_site_aniso_U_13
_atom_site_aniso_U_12
Al1 0.02262(17) 0.0392(2) 0.02206(17) -0.00442(13) -0.00173(12) -0.01183(14)
N1 0.0220(4) 0.0369(5) 0.0207(4) -0.0041(4) -0.0032(3) -0.0110(4)
N2 0.0230(4) 0.0264(4) 0.0222(4) -0.0033(3) -0.0049(3) -0.0071(3)
C1 0.0235(5) 0.0389(6) 0.0204(5) -0.0040(4) -0.0016(4) -0.0127(4)
C2 0.0262(5) 0.0426(6) 0.0258(5) 0.0006(4) -0.0041(4) -0.0143(5)
C3 0.0342(6) 0.0562(8) 0.0307(6) 0.0050(5) -0.0122(5) -0.0174(6)
C4 0.0383(7) 0.0712(10) 0.0279(6) -0.0057(6) -0.0092(5) -0.0261(7)
C5 0.0407(7) 0.0563(8) 0.0321(6) -0.0138(6) -0.0029(5) -0.0246(6)
C6 0.0286(5) 0.0421(6) 0.0259(5) -0.0084(5) 0.0004(4) -0.0149(5)
C7 0.0336(6) 0.0369(6) 0.0397(6) -0.0094(5) 0.0001(5) -0.0128(5)
C8 0.0478(8) 0.0502(8) 0.0510(8) -0.0016(7) -0.0014(7) -0.0237(7)
C9 0.0473(8) 0.0508(9) 0.0659(10) -0.0249(8) 0.0083(7) -0.0139(7)
C10 0.0321(6) 0.0391(6) 0.0376(6) 0.0013(5) -0.0072(5) -0.0125(5)
C11 0.0391(8) 0.0505(9) 0.0682(10) -0.0085(8) -0.0023(7) -0.0078(7)
C12 0.0545(9) 0.0540(9) 0.0534(9) 0.0139(7) -0.0132(7) -0.0284(7)
C13 0.0223(5) 0.0314(5) 0.0213(5) -0.0043(4) -0.0039(4) -0.0083(4)
C14 0.0247(5) 0.0322(6) 0.0278(5) -0.0026(4) -0.0049(4) -0.0070(4)
C15 0.0348(6) 0.0414(7) 0.0302(6) 0.0010(5) -0.0126(5) -0.0070(5)
C16 0.0411(7) 0.0523(8) 0.0302(6) -0.0068(5) -0.0146(5) -0.0145(6)
C17 0.0428(7) 0.0395(6) 0.0328(6) -0.0103(5) -0.0088(5) -0.0150(5)
C18 0.0291(5) 0.0313(6) 0.0256(5) -0.0047(4) -0.0035(4) -0.0094(4)
C19 0.0342(6) 0.0293(6) 0.0328(6) -0.0041(4) -0.0043(5) -0.0076(5)
C20 0.0406(7) 0.0368(7) 0.0502(8) -0.0088(6) 0.0042(6) -0.0036(6)
C21 0.0476(8) 0.0440(8) 0.0558(9) 0.0055(7) 0.0016(7) -0.0155(7)
C22 0.0322(6) 0.0310(6) 0.0389(6) -0.0018(5) -0.0067(5) -0.0084(5)
C23 0.0767(12) 0.0484(9) 0.0550(9) 0.0064(7) -0.0028(8) -0.0309(8)
C24 0.0462(9) 0.0466(9) 0.0978(14) -0.0295(9) 0.0134(9) -0.0109(7)
C25 0.0227(5) 0.0289(5) 0.0256(5) -0.0042(4) -0.0032(4) -0.0079(4)
C26 0.0269(6) 0.0619(8) 0.0339(6) -0.0114(6) 0.0002(5) -0.0192(6)
C27 0.0249(5) 0.0438(6) 0.0221(5) -0.0054(4) -0.0024(4) -0.0129(5)
C28 0.0359(7) 0.0939(13) 0.0377(7) 0.0203(8) -0.0081(6) -0.0332(8)
C29 0.0290(6) 0.0775(11) 0.0590(9) -0.0416(8) 0.0071(6) -0.0179(7)
C30 0.0301(6) 0.0651(10) 0.0471(8) -0.0207(7) 0.0013(6) -0.0068(6)
C31 0.0505(8) 0.0646(9) 0.0338(7) 0.0043(6) -0.0031(6) -0.0345(7)

loop_
_atom_type_symbol
_atom_type_description
_atom_type_scat_dispersion_real
_atom_type_scat_dispersion_imag
_atom_type_scat_source
C C 0.0033 0.0016 'International Tables Vol C Tables 4.2.6.8 and 6.1.1.4'
H H 0.0000 0.0000 'International Tables Vol C Tables 4.2.6.8 and 6.1.1.4'
N N 0.0061 0.0033 'International Tables Vol C Tables 4.2.6.8 and 6.1.1.4'
Al Al 0.0645 0.0514 'International Tables Vol C Tables 4.2.6.8 and 6.1.1.4'

loop_
_geom_angle_atom_site_label_1
_geom_angle_atom_site_label_2
_geom_angle_atom_site_label_3
_geom_angle
N1 Al1 C31 119.34(6)
N1 Al1 C30 120.31(6)
C31 Al1 C30 108.48(7)
N1 Al1 N2 84.40(4)
C31 Al1 N2 110.89(6)
C30 Al1 N2 110.57(6)
C1 N1 C27 118.69(8)
C1 N1 Al1 124.72(7)
C27 N1 Al1 116.59(7)
C25 N2 C13 119.60(9)
C25 N2 Al1 113.46(7)
C13 N2 Al1 126.89(7)
C2 C1 C6 118.10(10)
C2 C1 N1 120.47(10)
C6 C1 N1 121.31(10)
C3 C2 C1 119.36(12)
C3 C2 C10 116.78(11)
C1 C2 C10 123.82(10)
C4 C3 C2 122.20(13)
C3 C4 C5 118.91(12)
C4 C5 C6 121.84(13)
C5 C6 C1 119.53(12)
C5 C6 C7 116.76(11)
C1 C6 C7 123.61(10)
C6 C7 C8 110.34(11)
C6 C7 C9 112.52(12)
C8 C7 C9 109.25(12)
C2 C10 C11 110.85(11)
C2 C10 C12 112.00(12)
C11 C10 C12 108.97(13)
C18 C13 C14 122.12(10)
C18 C13 N2 118.94(9)
C14 C13 N2 118.94(10)
C15 C14 C13 117.25(11)
C15 C14 C22 119.68(11)
C13 C14 C22 123.07(10)
C16 C15 C14 121.66(11)
C15 C16 C17 120.00(11)
C16 C17 C18 121.30(12)
C17 C18 C13 117.55(11)
C17 C18 C19 118.89(11)
C13 C18 C19 123.56(10)
C18 C19 C21 111.38(11)
C18 C19 C20 110.75(10)
C21 C19 C20 109.79(11)
C24 C22 C14 111.22(11)
C24 C22 C23 110.37(14)
C14 C22 C23 111.81(12)
N2 C25 C26 123.30(10)
N2 C25 C27 117.78(9)
C26 C25 C27 118.91(10)
N1 C27 C25 107.64(9)
N1 C27 C28 113.80(10)
C25 C27 C28 108.10(11)
N1 C27 C29 113.67(10)
C25 C27 C29 106.40(10)
C28 C27 C29 106.86(12)

loop_
_geom_bond_atom_site_label_1
_geom_bond_atom_site_label_2
_geom_bond_distance
Al1 N1 1.8471(9)
Al1 C31 1.9648(15)
Al1 C30 1.9680(15)
Al1 N2 1.9875(10)
N1 C1 1.4343(13)
N1 C27 1.4682(14)
N2 C25 1.2865(14)
N2 C13 1.4546(13)
C1 C2 1.4204(17)
C1 C6 1.4210(17)
C2 C3 1.3966(16)
C2 C10 1.5184(18)
C3 C4 1.371(2)
C4 C5 1.375(2)
C5 C6 1.3980(17)
C6 C7 1.5180(18)
C7 C8 1.5303(19)
C7 C9 1.5421(19)
C10 C11 1.533(2)
C10 C12 1.5389(19)
C13 C18 1.4025(16)
C13 C14 1.4057(15)
C14 C15 1.3948(16)
C14 C22 1.5198(17)
C15 C16 1.3752(19)
C16 C17 1.3790(19)
C17 C18 1.3955(16)
C18 C19 1.5216(16)
C19 C21 1.5284(19)
C19 C20 1.5310(18)
C22 C24 1.519(2)
C22 C23 1.530(2)
C25 C26 1.5014(16)
C25 C27 1.5187(15)
C27 C28 1.5439(19)
C27 C29 1.5441(19)

loop_
_geom_torsion_atom_site_label_1
_geom_torsion_atom_site_label_2
_geom_torsion_atom_site_label_3
_geom_torsion_atom_site_label_4
_geom_torsion
C31 Al1 N1 C1 -70.71(11)
C30 Al1 N1 C1 67.85(11)
N2 Al1 N1 C1 178.44(10)
C31 Al1 N1 C27 109.12(10)
C30 Al1 N1 C27 -112.32(10)
N2 Al1 N1 C27 -1.73(8)
N1 Al1 N2 C25 -0.46(8)
C31 Al1 N2 C25 -119.77(9)
C30 Al1 N2 C25 119.86(9)
N1 Al1 N2 C13 -178.17(9)
C31 Al1 N2 C13 62.52(10)
C30 Al1 N2 C13 -57.85(11)
C27 N1 C1 C2 92.86(13)
Al1 N1 C1 C2 -87.32(12)
C27 N1 C1 C6 -91.22(13)
Al1 N1 C1 C6 88.61(12)
C6 C1 C2 C3 2.19(16)
N1 C1 C2 C3 178.24(10)
C6 C1 C2 C10 -175.37(10)
N1 C1 C2 C10 0.69(17)
C1 C2 C3 C4 0.07(19)
C10 C2 C3 C4 177.79(12)
C2 C3 C4 C5 -1.6(2)
C3 C4 C5 C6 0.8(2)
C4 C5 C6 C1 1.51(19)
C4 C5 C6 C7 -175.07(12)
C2 C1 C6 C5 -2.95(16)
N1 C1 C6 C5 -178.97(10)
C2 C1 C6 C7 173.38(10)
N1 C1 C6 C7 -2.64(17)
C5 C6 C7 C8 62.11(15)
C1 C6 C7 C8 -114.32(13)
C5 C6 C7 C9 -60.18(15)
C1 C6 C7 C9 123.39(13)
C3 C2 C10 C11 -61.85(15)
C1 C2 C10 C11 115.76(14)
C3 C2 C10 C12 60.09(15)
C1 C2 C10 C12 -122.29(13)
C25 N2 C13 C18 -87.02(13)
Al1 N2 C13 C18 90.57(11)
C25 N2 C13 C14 92.88(13)
Al1 N2 C13 C14 -89.53(11)
C18 C13 C14 C15 3.58(17)
N2 C13 C14 C15 -176.32(10)
C18 C13 C14 C22 -176.30(11)
N2 C13 C14 C22 3.80(16)
C13 C14 C15 C16 -0.84(18)
C22 C14 C15 C16 179.05(12)
C14 C15 C16 C17 -1.5(2)
C15 C16 C17 C18 1.3(2)
C16 C17 C18 C13 1.34(19)
C16 C17 C18 C19 -178.24(12)
C14 C13 C18 C17 -3.83(17)
N2 C13 C18 C17 176.07(10)
C14 C13 C18 C19 175.73(11)
N2 C13 C18 C19 -4.37(16)
C17 C18 C19 C21 -66.42(15)
C13 C18 C19 C21 114.03(14)
C17 C18 C19 C20 56.07(15)
C13 C18 C19 C20 -123.48(13)
C15 C14 C22 C24 76.77(17)
C13 C14 C22 C24 -103.35(15)
C15 C14 C22 C23 -47.11(17)
C13 C14 C22 C23 132.76(13)
C13 N2 C25 C26 0.47(17)
Al1 N2 C25 C26 -177.43(10)
C13 N2 C25 C27 -179.60(9)
Al1 N2 C25 C27 2.50(13)
C1 N1 C27 C25 -176.94(9)
Al1 N1 C27 C25 3.22(12)
C1 N1 C27 C28 -57.18(15)
Al1 N1 C27 C28 122.98(11)
C1 N1 C27 C29 65.48(14)
Al1 N1 C27 C29 -114.36(11)
N2 C25 C27 N1 -3.67(14)
C26 C25 C27 N1 176.26(10)
N2 C25 C27 C28 -126.99(12)
C26 C25 C27 C28 52.94(15)
N2 C25 C27 C29 118.53(12)
C26 C25 C27 C29 -61.54(14)
